data_7121252
loop_
_publ_author_name
'Han, Yong-Shen'
'Hill, Anthony F.'
'Kong, Richard Y.'

_publ_section_title
;
 An unusual alkylidyne homologation.
;
_journal_issue 18
_journal_name_full 'Chemical communications (Cambridge, England)'
_journal_page_first 2292
_journal_page_last 2295
_journal_paper_doi 10.1039/c8cc00119g
_journal_volume 54
_journal_year 2018
_chemical_formula_moiety 'C33 H58.7 Cl3.3 O2 P2 Si W, C H Cl3'
_chemical_formula_sum 'C34 H59.7 Cl6.3 O2 P2 Si W'
_chemical_formula_weight 997.73
_space_group_crystal_system monoclinic
_space_group_IT_number 14
_space_group_name_Hall '-P 2ybc'
_space_group_name_H-M_alt 'P 1 21/c 1'
_symmetry_space_group_name_Hall '-P 2ybc'
_symmetry_space_group_name_H-M 'P 1 21/c 1'
_atom_sites_solution_hydrogens mixed
_atom_sites_solution_primary direct
_audit_creation_date 2016-06-29
_audit_creation_method
;
Olex2 1.2
(compiled 2016.02.19 svn.r3266 for OlexSys, GUI svn.r5155)
;
_audit_update_record
;
2017-11-24 deposited with the CCDC.
2018-02-05 downloaded from the CCDC.
;
_cell_angle_alpha 90
_cell_angle_beta 98.632(2)
_cell_angle_gamma 90
_cell_formula_units_Z 4
_cell_length_a 10.9285(2)
_cell_length_b 19.4442(4)
_cell_length_c 20.0693(5)
_cell_measurement_reflns_used 16746
_cell_measurement_temperature 150.00(10)
_cell_measurement_theta_max 71.7070
_cell_measurement_theta_min 4.0750
_cell_volume 4216.34(16)
_computing_cell_refinement
;
CrysAlisPro, Agilent Technologies,
Version 1.171.37.35h (release 09-02-2015 CrysAlis171 .NET)
(compiled Feb  9 2015,16:26:32)
;
_computing_data_collection
;
CrysAlisPro, Agilent Technologies,
Version 1.171.37.35h (release 09-02-2015 CrysAlis171 .NET)
(compiled Feb  9 2015,16:26:32)
;
_computing_data_reduction
;
CrysAlisPro, Agilent Technologies,
Version 1.171.37.35h (release 09-02-2015 CrysAlis171 .NET)
(compiled Feb  9 2015,16:26:32)
;
_computing_molecular_graphics 'Olex2 (Dolomanov et al., 2009)'
_computing_publication_material 'Olex2 (Dolomanov et al., 2009)'
_computing_structure_refinement 'ShelXL (Sheldrick, 2015)'
_computing_structure_solution 'ShelXT (Sheldrick, 2015)'
_diffrn_ambient_environment N~2~
_diffrn_ambient_temperature 150.00(10)
_diffrn_detector 'CCD plate'
_diffrn_detector_area_resol_mean 8.1297
_diffrn_detector_type EosS2
_diffrn_measured_fraction_theta_full 1.000
_diffrn_measured_fraction_theta_max 0.990
_diffrn_measurement_details
;
#__ type_ start__ end____ width___ exp.time_
  1 omega   23.00   90.00   1.0000    3.5300
omega____ theta____ kappa____ phi______ frames
    -       36.1504 -125.0000 -120.0000 67

#__ type_ start__ end____ width___ exp.time_
  2 omega   23.00   90.00   1.0000    3.5300
omega____ theta____ kappa____ phi______ frames
    -       36.1504 -125.0000 -180.0000 67

#__ type_ start__ end____ width___ exp.time_
  3 omega    9.00  104.00   1.0000    3.5300
omega____ theta____ kappa____ phi______ frames
    -       36.1504   77.0000   30.0000 95

#__ type_ start__ end____ width___ exp.time_
  4 omega  -31.00   63.00   1.0000    3.5300
omega____ theta____ kappa____ phi______ frames
    -       36.1504  -77.0000  -90.0000 94

#__ type_ start__ end____ width___ exp.time_
  5 omega  -33.00  105.00   1.0000    3.5300
omega____ theta____ kappa____ phi______ frames
    -       36.1504    0.0000 -120.0000 138

#__ type_ start__ end____ width___ exp.time_
  6 omega   37.00   91.00   1.0000   14.1300
omega____ theta____ kappa____ phi______ frames
    -      106.7077  -30.0000   30.0000 54

#__ type_ start__ end____ width___ exp.time_
  7 omega   37.00  115.00   1.0000   14.1300
omega____ theta____ kappa____ phi______ frames
    -      106.7077 -111.0000  -90.0000 78

#__ type_ start__ end____ width___ exp.time_
  8 omega   89.00  175.00   1.0000   14.1300
omega____ theta____ kappa____ phi______ frames
    -      106.7077   45.0000   60.0000 86

#__ type_ start__ end____ width___ exp.time_
  9 omega   37.00   91.00   1.0000   14.1300
omega____ theta____ kappa____ phi______ frames
    -      106.7077  -30.0000 -120.0000 54

#__ type_ start__ end____ width___ exp.time_
 10 omega   68.00  177.00   1.0000   14.1300
omega____ theta____ kappa____ phi______ frames
    -      106.7077   15.0000 -180.0000 109

#__ type_ start__ end____ width___ exp.time_
 11 omega   37.00  109.00   1.0000   14.1300
omega____ theta____ kappa____ phi______ frames
    -      106.7077  -95.0000   30.0000 72

#__ type_ start__ end____ width___ exp.time_
 12 omega   37.00   91.00   1.0000   14.1300
omega____ theta____ kappa____ phi______ frames
    -      106.7077  -30.0000   90.0000 54

#__ type_ start__ end____ width___ exp.time_
 13 omega   37.00   91.00   1.0000   14.1300
omega____ theta____ kappa____ phi______ frames
    -      106.7077  -30.0000  150.0000 54

#__ type_ start__ end____ width___ exp.time_
 14 omega   37.00  109.00   1.0000   14.1300
omega____ theta____ kappa____ phi______ frames
    -      106.7077  -95.0000  -60.0000 72

#__ type_ start__ end____ width___ exp.time_
 15 omega   38.00   98.00   1.0000   14.1300
omega____ theta____ kappa____ phi______ frames
    -      106.7077  -45.0000  -60.0000 60

#__ type_ start__ end____ width___ exp.time_
 16 omega   38.00   98.00   1.0000   14.1300
omega____ theta____ kappa____ phi______ frames
    -      106.7077  -45.0000    0.0000 60

#__ type_ start__ end____ width___ exp.time_
 17 omega   39.00  133.00   1.0000   14.1300
omega____ theta____ kappa____ phi______ frames
    -      106.7077  -77.0000   90.0000 94

#__ type_ start__ end____ width___ exp.time_
 18 omega   17.00  105.00   1.0000    3.5300
omega____ theta____ kappa____ phi______ frames
    -       36.1504   38.0000    0.0000 88

#__ type_ start__ end____ width___ exp.time_
 19 omega    1.00   75.00   1.0000    3.5300
omega____ theta____ kappa____ phi______ frames
    -       36.1504  -99.0000   60.0000 74

#__ type_ start__ end____ width___ exp.time_
 20 omega   17.00  105.00   1.0000    3.5300
omega____ theta____ kappa____ phi______ frames
    -       36.1504   38.0000  -60.0000 88

#__ type_ start__ end____ width___ exp.time_
 21 omega    9.00  104.00   1.0000    3.5300
omega____ theta____ kappa____ phi______ frames
    -       36.1504   77.0000 -180.0000 95

#__ type_ start__ end____ width___ exp.time_
 22 omega    1.00   28.00   1.0000    3.5300
omega____ theta____ kappa____ phi______ frames
    -       36.1504   92.0000   78.3722 27

#__ type_ start__ end____ width___ exp.time_
 23 omega   89.00  175.00   1.0000   14.1300
omega____ theta____ kappa____ phi______ frames
    -      106.7077   45.0000    0.0000 86

#__ type_ start__ end____ width___ exp.time_
 24 omega   68.00  177.00   1.0000   14.1300
omega____ theta____ kappa____ phi______ frames
    -      106.7077   15.0000  -60.0000 109

#__ type_ start__ end____ width___ exp.time_
 25 omega   80.00  174.00   1.0000   14.1300
omega____ theta____ kappa____ phi______ frames
    -      106.7077   77.0000  -60.0000 94

#__ type_ start__ end____ width___ exp.time_
 26 omega   89.00  175.00   1.0000   14.1300
omega____ theta____ kappa____ phi______ frames
    -      106.7077   45.0000   90.0000 86

#__ type_ start__ end____ width___ exp.time_
 27 omega   89.00  175.00   1.0000   14.1300
omega____ theta____ kappa____ phi______ frames
    -      106.7077   45.0000   30.0000 86

#__ type_ start__ end____ width___ exp.time_
 28 omega   89.00  175.00   1.0000   14.1300
omega____ theta____ kappa____ phi______ frames
    -      106.7077   45.0000 -150.0000 86
;
_diffrn_measurement_device 'four-circle diffractometer'
_diffrn_measurement_device_type 'SuperNova, Dual, Cu at zero, EosS2'
_diffrn_measurement_method '\f and \w scans'
_diffrn_orient_matrix_UB_11 -0.1327275000
_diffrn_orient_matrix_UB_12 -0.0267576000
_diffrn_orient_matrix_UB_13 -0.0002071000
_diffrn_orient_matrix_UB_21 0.0314398000
_diffrn_orient_matrix_UB_22 -0.0652193000
_diffrn_orient_matrix_UB_23 -0.0376226000
_diffrn_orient_matrix_UB_31 0.0413028000
_diffrn_orient_matrix_UB_32 -0.0362469000
_diffrn_orient_matrix_UB_33 0.0679015000
_diffrn_radiation_monochromator mirror
_diffrn_radiation_probe x-ray
_diffrn_radiation_type CuK\a
_diffrn_radiation_wavelength 1.54184
_diffrn_reflns_av_R_equivalents 0.0409
_diffrn_reflns_av_unetI/netI 0.0280
_diffrn_reflns_Laue_measured_fraction_full 1.000
_diffrn_reflns_Laue_measured_fraction_max 0.990
_diffrn_reflns_limit_h_max 13
_diffrn_reflns_limit_h_min -13
_diffrn_reflns_limit_k_max 23
_diffrn_reflns_limit_k_min -23
_diffrn_reflns_limit_l_max 24
_diffrn_reflns_limit_l_min -23
_diffrn_reflns_number 44515
_diffrn_reflns_point_group_measured_fraction_full 1.000
_diffrn_reflns_point_group_measured_fraction_max 0.990
_diffrn_reflns_theta_full 67.684
_diffrn_reflns_theta_max 71.801
_diffrn_reflns_theta_min 3.182
_diffrn_source 'sealed X-ray tube'
_diffrn_source_type 'SuperNova (Cu) X-ray Source'
_exptl_absorpt_coefficient_mu 9.966
_exptl_absorpt_correction_T_max 1.00000
_exptl_absorpt_correction_T_min 0.58403
_exptl_absorpt_correction_type multi-scan
_exptl_absorpt_process_details
;
CrysAlisPro, Agilent Technologies,
Version 1.171.37.35h (release 09-02-2015 CrysAlis171 .NET)
(compiled Feb  9 2015,16:26:32)
Empirical absorption correction using spherical harmonics,
 implemented in SCALE3 ABSPACK scaling algorithm.
Empirical absorption correction using spherical harmonics,
 implemented in SCALE3 ABSPACK scaling algorithm.
;
_exptl_crystal_colour red
_exptl_crystal_density_diffrn 1.572
_exptl_crystal_description plate
_exptl_crystal_F_000 2019
_exptl_crystal_size_max 0.1039
_exptl_crystal_size_mid 0.0551
_exptl_crystal_size_min 0.0188
_refine_diff_density_max 2.616
_refine_diff_density_min -1.624
_refine_diff_density_rms 0.109
_refine_ls_extinction_method none
_refine_ls_goodness_of_fit_ref 1.063
_refine_ls_hydrogen_treatment constr
_refine_ls_matrix_type full
_refine_ls_number_parameters 427
_refine_ls_number_reflns 8184
_refine_ls_number_restraints 0
_refine_ls_restrained_S_all 1.063
_refine_ls_R_factor_all 0.0456
_refine_ls_R_factor_gt 0.0372
_refine_ls_shift/su_max 0.001
_refine_ls_shift/su_mean 0.000
_refine_ls_structure_factor_coef Fsqd
_refine_ls_weighting_details 'w=1/[\s^2^(Fo^2^)+(0.0460P)^2^+10.4195P] where P=(Fo^2^+2Fc^2^)/3'
_refine_ls_weighting_scheme calc
_refine_ls_wR_factor_gt 0.0973
_refine_ls_wR_factor_ref 0.1042
_reflns_Friedel_coverage 0.000
_reflns_number_gt 6702
_reflns_number_total 8184
_reflns_threshold_expression 'I > 2\s(I)'
_cod_data_source_file c8cc00119g2.cif
_cod_data_source_block Compound_3_scaled
_cod_depositor_comments 'Adding full bibliography for 7121252--7121255.cif.'
_cod_original_cell_volume 4216.35(17)
_cod_original_formula_sum 'C34 H59.70 Cl6.30 O2 P2 Si W'
_cod_database_code 7121252
_shelxl_version_number 2014/6
_shelx_space_group_comment
;
The symmetry employed for this shelxl refinement is uniquely defined
by the following loop, which should always be used as a source of
symmetry information in preference to the above space-group names.
They are only intended as comments.
;
_reflns_odcompleteness_completeness 99.97
_reflns_odcompleteness_iscentric 1
_reflns_odcompleteness_theta 66.97
_olex2_refinement_description
;
1. Fixed Uiso
 At 1.2 times of:
  All C(H) groups, All C(H,H) groups
 At 1.5 times of:
  All C(H,H,H) groups
2. Others
 Fixed Sof: Cl2(0.7) Cl3(0.6) H1A(0.4) H1B(0.3)
 Fixed Uiso: H1A(0.048) H1B(0.048)
 Fixed X: H1A(0.704) H1B(0.7034)
 Fixed Y: H1A(0.7022) H1B(0.7946)
 Fixed Z: H1A(0.3945) H1B(0.3968)
3.a Ternary CH refined with riding coordinates:
 C11(H11), C21(H21), C31(H31), C41(H41), C51(H51)
3.b Secondary CH2 refined with riding coordinates:
 C4(H4A,H4B), C5(H5A,H5B), C12(H12A,H12B), C13(H13A,H13B), C14(H14A,H14B),
 C15(H15A,H15B), C16(H16A,H16B), C22(H22A,H22B), C23(H23A,H23B), C24(H24A,H24B),
  C25(H25A,H25B), C26(H26A,H26B), C32(H32A,H32B), C33(H33A,H33B), C34(H34A,
 H34B), C35(H35A,H35B), C36(H36A,H36B), C42(H42A,H42B), C43(H43A,H43B),
 C44(H44A,H44B), C45(H45A,H45B), C46(H46A,H46B)
3.c Aromatic/amide H refined with riding coordinates:
 C1(H1)
3.d Idealised Me refined as rotating group:
 C7(H7A,H7B,H7C), C8(H8A,H8B,H8C), C9(H9A,H9B,H9C)
;
_ins_header
;
TITL yhc012_scaled in P2(1)/c 
REM P2(1)/c (#14 in standard setting)
CELL 1.54184  10.928546  19.444180  20.069315  90.0000  98.6322  90.0000
ZERR    6.00   0.000233   0.000405   0.000525   0.0000   0.0023   0.0000
LATT  1
SYMM -x, y+1/2,-z+1/2 
SFAC C H O Si P Br W
UNIT 192.00 342.00 12.00 6.00 12.00 6.00 6.00
TREF
HKLF 4
END
;
_olex2_submission_special_instructions 'No special instructions were received'

loop_
_space_group_symop_operation_xyz
'x, y, z'
'-x, y+1/2, -z+1/2'
'-x, -y, -z'
'x, -y-1/2, z-1/2'

loop_
_atom_site_label
_atom_site_type_symbol
_atom_site_fract_x
_atom_site_fract_y
_atom_site_fract_z
_atom_site_U_iso_or_equiv
_atom_site_adp_type
_atom_site_occupancy
_atom_site_site_symmetry_order
_atom_site_calc_flag
_atom_site_refinement_flags_posn
_atom_site_refinement_flags_occupancy
_atom_site_disorder_assembly
_atom_site_disorder_group
W1 W 0.46667(2) 0.74880(2) 0.47573(2) 0.02121(8) Uani 1 1 d . . . .
Cl1 Cl 0.43297(9) 0.74954(4) 0.34547(5) 0.02160(18) Uani 1 1 d . . . .
Cl2 Cl 0.70932(17) 0.82756(9) 0.36933(11) 0.0494(4) Uani 0.7 1 d . P A 1
Cl3 Cl 0.7082(2) 0.66008(12) 0.37452(14) 0.0571(6) Uani 0.6 1 d . P A 1
Cl4 Cl 0.83043(11) 0.74701(6) 0.50352(8) 0.0465(3) Uani 1 1 d . . . .
P1 P 0.27537(9) 0.83371(5) 0.45336(5) 0.0215(2) Uani 1 1 d . . . .
P2 P 0.28232(9) 0.66324(5) 0.44148(5) 0.0224(2) Uani 1 1 d . . . .
Si1 Si 0.67170(12) 0.74490(6) 0.42671(7) 0.0317(3) Uani 1 1 d . . . .
H1A H 0.7040 0.7022 0.3945 0.048 Uiso 0.4 1 d . P B 2
H1B H 0.7034 0.7946 0.3968 0.048 Uiso 0.3 1 d . P C 2
O2 O 0.6279(3) 0.87699(16) 0.52935(19) 0.0392(8) Uani 1 1 d . . . .
O3 O 0.6232(3) 0.62041(16) 0.53304(18) 0.0383(7) Uani 1 1 d . . . .
C1 C 0.4389(4) 0.75003(18) 0.5723(2) 0.0250(8) Uani 1 1 d . . . .
H1 H 0.3542 0.7502 0.5737 0.030 Uiso 1 1 calc R . . .
C2 C 0.5734(4) 0.8298(2) 0.5087(2) 0.0295(9) Uani 1 1 d . . . .
C3 C 0.5710(4) 0.6685(2) 0.5110(2) 0.0299(9) Uani 1 1 d . . . .
C4 C 0.1346(4) 0.7796(2) 0.4376(2) 0.0270(8) Uani 1 1 d . . . .
H4A H 0.1108 0.7662 0.4804 0.032 Uiso 1 1 calc R . . .
H4B H 0.0674 0.8063 0.4132 0.032 Uiso 1 1 calc R . . .
C5 C 0.1547(4) 0.7155(2) 0.3974(2) 0.0276(8) Uani 1 1 d . . . .
H5A H 0.1738 0.7288 0.3535 0.033 Uiso 1 1 calc R . . .
H5B H 0.0794 0.6884 0.3906 0.033 Uiso 1 1 calc R . . .
C6 C 0.5082(4) 0.7508(2) 0.6442(2) 0.0273(9) Uani 1 1 d . . . .
C7 C 0.4704(4) 0.8172(2) 0.6778(2) 0.0335(9) Uani 1 1 d . . . .
H7A H 0.4966 0.8564 0.6545 0.050 Uiso 1 1 calc GR . . .
H7B H 0.5090 0.8183 0.7240 0.050 Uiso 1 1 calc GR . . .
H7C H 0.3821 0.8183 0.6758 0.050 Uiso 1 1 calc GR . . .
C8 C 0.4645(4) 0.6874(2) 0.6792(2) 0.0306(9) Uani 1 1 d . . . .
H8A H 0.3759 0.6884 0.6760 0.046 Uiso 1 1 calc GR . . .
H8B H 0.5010 0.6875 0.7258 0.046 Uiso 1 1 calc GR . . .
H8C H 0.4890 0.6466 0.6578 0.046 Uiso 1 1 calc GR . . .
C9 C 0.6498(4) 0.7488(2) 0.6505(2) 0.0366(11) Uani 1 1 d . . . .
H9A H 0.6746 0.7084 0.6285 0.055 Uiso 1 1 calc GR . . .
H9B H 0.6851 0.7479 0.6972 0.055 Uiso 1 1 calc GR . . .
H9C H 0.6783 0.7889 0.6295 0.055 Uiso 1 1 calc GR . . .
C11 C 0.2408(4) 0.8863(2) 0.5260(2) 0.0250(8) Uani 1 1 d . . . .
H11 H 0.2622 0.8570 0.5657 0.030 Uiso 1 1 calc R . . .
C12 C 0.3238(4) 0.9502(2) 0.5395(2) 0.0292(9) Uani 1 1 d . . . .
H12A H 0.3063 0.9818 0.5018 0.035 Uiso 1 1 calc R . . .
H12B H 0.4099 0.9366 0.5433 0.035 Uiso 1 1 calc R . . .
C13 C 0.3019(4) 0.9869(2) 0.6047(2) 0.0346(10) Uani 1 1 d . . . .
H13A H 0.3278 0.9570 0.6429 0.042 Uiso 1 1 calc R . . .
H13B H 0.3517 1.0283 0.6106 0.042 Uiso 1 1 calc R . . .
C14 C 0.1657(4) 1.0056(2) 0.6026(2) 0.0342(10) Uani 1 1 d . . . .
H14A H 0.1538 1.0267 0.6450 0.041 Uiso 1 1 calc R . . .
H14B H 0.1414 1.0387 0.5668 0.041 Uiso 1 1 calc R . . .
C15 C 0.0857(4) 0.9419(2) 0.5906(2) 0.0343(10) Uani 1 1 d . . . .
H15A H -0.0006 0.9547 0.5885 0.041 Uiso 1 1 calc R . . .
H15B H 0.1065 0.9103 0.6280 0.041 Uiso 1 1 calc R . . .
C16 C 0.1036(4) 0.9059(2) 0.5250(2) 0.0295(9) Uani 1 1 d . . . .
H16A H 0.0770 0.9361 0.4872 0.035 Uiso 1 1 calc R . . .
H16B H 0.0529 0.8647 0.5194 0.035 Uiso 1 1 calc R . . .
C21 C 0.2676(4) 0.8884(2) 0.3772(2) 0.0244(8) Uani 1 1 d . . . .
H21 H 0.2571 0.8565 0.3389 0.029 Uiso 1 1 calc R . . .
C22 C 0.3895(4) 0.9264(2) 0.3738(2) 0.0282(9) Uani 1 1 d . . . .
H22A H 0.4038 0.9599 0.4099 0.034 Uiso 1 1 calc R . . .
H22B H 0.4576 0.8939 0.3799 0.034 Uiso 1 1 calc R . . .
C23 C 0.3852(4) 0.9627(2) 0.3063(2) 0.0324(9) Uani 1 1 d . . . .
H23A H 0.3786 0.9286 0.2705 0.039 Uiso 1 1 calc R . . .
H23B H 0.4616 0.9880 0.3058 0.039 Uiso 1 1 calc R . . .
C24 C 0.2758(4) 1.0121(2) 0.2930(2) 0.0348(10) Uani 1 1 d . . . .
H24A H 0.2864 1.0488 0.3261 0.042 Uiso 1 1 calc R . . .
H24B H 0.2731 1.0326 0.2487 0.042 Uiso 1 1 calc R . . .
C25 C 0.1546(4) 0.9745(2) 0.2967(2) 0.0335(10) Uani 1 1 d . . . .
H25A H 0.0867 1.0071 0.2905 0.040 Uiso 1 1 calc R . . .
H25B H 0.1401 0.9408 0.2607 0.040 Uiso 1 1 calc R . . .
C26 C 0.1578(4) 0.9385(2) 0.3642(2) 0.0277(8) Uani 1 1 d . . . .
H26A H 0.0812 0.9134 0.3645 0.033 Uiso 1 1 calc R . . .
H26B H 0.1648 0.9725 0.3999 0.033 Uiso 1 1 calc R . . .
C31 C 0.2202(4) 0.6251(2) 0.5142(2) 0.0325(9) Uani 1 1 d . . . .
H31 H 0.2319 0.6602 0.5497 0.039 Uiso 1 1 calc R . . .
C32 C 0.2974(4) 0.5629(2) 0.5430(2) 0.0315(9) Uani 1 1 d . . . .
H32A H 0.3840 0.5758 0.5524 0.038 Uiso 1 1 calc R . . .
H32B H 0.2890 0.5261 0.5101 0.038 Uiso 1 1 calc R . . .
C33 C 0.2540(5) 0.5376(3) 0.6084(3) 0.0460(12) Uani 1 1 d . . . .
H33A H 0.3002 0.4967 0.6242 0.055 Uiso 1 1 calc R . . .
H33B H 0.2711 0.5727 0.6428 0.055 Uiso 1 1 calc R . . .
C34 C 0.1183(5) 0.5214(3) 0.5975(3) 0.0484(13) Uani 1 1 d . . . .
H34A H 0.0934 0.5080 0.6401 0.058 Uiso 1 1 calc R . . .
H34B H 0.1025 0.4830 0.5667 0.058 Uiso 1 1 calc R . . .
C35 C 0.0417(5) 0.5829(3) 0.5691(3) 0.0425(11) Uani 1 1 d . . . .
H35A H 0.0507 0.6198 0.6020 0.051 Uiso 1 1 calc R . . .
H35B H -0.0450 0.5701 0.5604 0.051 Uiso 1 1 calc R . . .
C36 C 0.0829(4) 0.6083(2) 0.5036(3) 0.0372(10) Uani 1 1 d . . . .
H36A H 0.0658 0.5730 0.4692 0.045 Uiso 1 1 calc R . . .
H36B H 0.0359 0.6490 0.4879 0.045 Uiso 1 1 calc R . . .
C41 C 0.2950(4) 0.5978(2) 0.3754(2) 0.0256(8) Uani 1 1 d . . . .
H41 H 0.2998 0.6245 0.3345 0.031 Uiso 1 1 calc R . . .
C42 C 0.1810(4) 0.5511(2) 0.3570(2) 0.0324(9) Uani 1 1 d . . . .
H42A H 0.1753 0.5193 0.3936 0.039 Uiso 1 1 calc R . . .
H42B H 0.1065 0.5789 0.3503 0.039 Uiso 1 1 calc R . . .
C43 C 0.1920(4) 0.5109(2) 0.2925(3) 0.0384(11) Uani 1 1 d . . . .
H43A H 0.1214 0.4805 0.2820 0.046 Uiso 1 1 calc R . . .
H43B H 0.1915 0.5428 0.2552 0.046 Uiso 1 1 calc R . . .
C44 C 0.3113(5) 0.4685(2) 0.3005(3) 0.0384(10) Uani 1 1 d . . . .
H44A H 0.3077 0.4331 0.3342 0.046 Uiso 1 1 calc R . . .
H44B H 0.3188 0.4460 0.2582 0.046 Uiso 1 1 calc R . . .
C45 C 0.4238(4) 0.5139(2) 0.3216(2) 0.0360(10) Uani 1 1 d . . . .
H45A H 0.4325 0.5458 0.2854 0.043 Uiso 1 1 calc R . . .
H45B H 0.4975 0.4854 0.3290 0.043 Uiso 1 1 calc R . . .
C46 C 0.4139(4) 0.5547(2) 0.3861(2) 0.0314(9) Uani 1 1 d . . . .
H46A H 0.4124 0.5234 0.4236 0.038 Uiso 1 1 calc R . . .
H46B H 0.4852 0.5847 0.3968 0.038 Uiso 1 1 calc R . . .
Cl51 Cl -0.06029(14) 0.66586(8) 0.22924(9) 0.0623(4) Uani 1 1 d . . . .
Cl52 Cl -0.04901(16) 0.81319(9) 0.24596(11) 0.0744(5) Uani 1 1 d . . . .
Cl53 Cl 0.13081(18) 0.74354(9) 0.18063(17) 0.0996(9) Uani 1 1 d . . . .
C51 C -0.0246(5) 0.7441(3) 0.1949(3) 0.0469(13) Uani 1 1 d . . . .
H51 H -0.0779 0.7498 0.1514 0.056 Uiso 1 1 calc R . . .

loop_
_atom_site_aniso_label
_atom_site_aniso_U_11
_atom_site_aniso_U_22
_atom_site_aniso_U_33
_atom_site_aniso_U_23
_atom_site_aniso_U_13
_atom_site_aniso_U_12
W1 0.02092(11) 0.02042(11) 0.02289(12) 0.00136(6) 0.00522(7) 0.00338(6)
Cl1 0.0251(4) 0.0242(4) 0.0173(4) 0.0021(3) 0.0090(3) 0.0032(3)
Cl2 0.0455(9) 0.0436(9) 0.0658(12) 0.0080(8) 0.0296(9) -0.0022(7)
Cl3 0.0548(13) 0.0504(12) 0.0733(16) -0.0044(11) 0.0326(12) 0.0095(10)
Cl4 0.0217(5) 0.0554(7) 0.0627(9) 0.0013(6) 0.0075(5) 0.0042(4)
P1 0.0206(4) 0.0185(4) 0.0262(5) 0.0014(4) 0.0063(4) 0.0028(3)
P2 0.0230(5) 0.0194(4) 0.0259(5) 0.0008(4) 0.0068(4) 0.0020(3)
Si1 0.0295(6) 0.0307(6) 0.0378(7) 0.0023(5) 0.0143(5) 0.0038(4)
O2 0.0317(16) 0.0310(16) 0.055(2) -0.0059(15) 0.0068(15) -0.0055(13)
O3 0.0340(16) 0.0314(16) 0.049(2) 0.0088(14) 0.0063(15) 0.0115(13)
C1 0.0245(19) 0.0244(19) 0.025(2) 0.0010(14) 0.0002(16) 0.0021(14)
C2 0.0244(19) 0.031(2) 0.035(2) 0.0031(18) 0.0100(17) 0.0062(17)
C3 0.027(2) 0.032(2) 0.032(2) -0.0035(18) 0.0091(18) -0.0031(17)
C4 0.0248(19) 0.0259(19) 0.033(2) 0.0014(17) 0.0125(17) 0.0038(15)
C5 0.028(2) 0.0245(19) 0.031(2) 0.0003(16) 0.0071(17) 0.0036(15)
C6 0.029(2) 0.031(2) 0.022(2) -0.0011(15) 0.0067(17) -0.0004(15)
C7 0.042(2) 0.029(2) 0.030(2) -0.0043(17) 0.0065(19) 0.0009(18)
C8 0.038(2) 0.029(2) 0.025(2) 0.0041(17) 0.0053(18) 0.0003(17)
C9 0.027(2) 0.056(3) 0.025(2) 0.0020(19) 0.0018(18) 0.0001(18)
C11 0.0246(19) 0.0237(18) 0.028(2) 0.0009(15) 0.0083(16) 0.0050(15)
C12 0.0238(19) 0.028(2) 0.035(2) -0.0030(17) 0.0032(17) 0.0046(15)
C13 0.035(2) 0.031(2) 0.035(3) -0.0071(18) -0.0006(19) 0.0061(18)
C14 0.038(2) 0.033(2) 0.033(2) -0.0035(18) 0.0079(19) 0.0130(18)
C15 0.034(2) 0.034(2) 0.038(3) -0.0002(19) 0.0166(19) 0.0093(18)
C16 0.026(2) 0.0256(19) 0.039(2) -0.0012(17) 0.0117(18) 0.0036(15)
C21 0.0231(18) 0.0243(18) 0.026(2) 0.0034(15) 0.0055(15) 0.0038(15)
C22 0.0236(19) 0.032(2) 0.030(2) 0.0082(17) 0.0064(16) 0.0035(16)
C23 0.033(2) 0.035(2) 0.030(2) 0.0080(18) 0.0086(18) 0.0004(18)
C24 0.043(3) 0.029(2) 0.032(2) 0.0110(18) 0.005(2) 0.0011(18)
C25 0.033(2) 0.031(2) 0.034(3) 0.0045(18) -0.0008(19) 0.0066(17)
C26 0.0229(19) 0.028(2) 0.033(2) 0.0033(17) 0.0043(16) 0.0070(15)
C31 0.034(2) 0.032(2) 0.034(2) 0.0021(18) 0.0131(19) 0.0008(17)
C32 0.029(2) 0.033(2) 0.032(2) 0.0067(18) 0.0049(18) -0.0035(17)
C33 0.047(3) 0.050(3) 0.040(3) 0.014(2) 0.005(2) -0.010(2)
C34 0.053(3) 0.055(3) 0.039(3) 0.006(2) 0.011(2) -0.020(2)
C35 0.037(2) 0.048(3) 0.047(3) -0.006(2) 0.019(2) -0.010(2)
C36 0.031(2) 0.037(2) 0.046(3) 0.001(2) 0.013(2) -0.0027(18)
C41 0.028(2) 0.0238(19) 0.026(2) -0.0009(15) 0.0060(16) 0.0024(15)
C42 0.027(2) 0.031(2) 0.039(3) -0.0041(18) 0.0043(18) -0.0016(16)
C43 0.039(2) 0.035(2) 0.039(3) -0.010(2) -0.003(2) 0.0018(19)
C44 0.045(3) 0.031(2) 0.039(3) -0.0095(19) 0.005(2) 0.0050(19)
C45 0.033(2) 0.036(2) 0.040(3) -0.011(2) 0.008(2) 0.0065(18)
C46 0.028(2) 0.030(2) 0.037(2) -0.0083(18) 0.0055(18) 0.0032(16)
Cl51 0.0553(8) 0.0457(7) 0.0854(11) 0.0095(7) 0.0089(8) -0.0050(6)
Cl52 0.0648(9) 0.0564(9) 0.0988(13) -0.0304(9) 0.0024(9) 0.0009(7)
Cl53 0.0500(9) 0.0673(11) 0.193(3) 0.0131(12) 0.0558(13) 0.0027(7)
C51 0.033(3) 0.043(3) 0.065(4) -0.003(2) 0.005(2) -0.0014(19)

loop_
_atom_type_symbol
_atom_type_description
_atom_type_scat_dispersion_real
_atom_type_scat_dispersion_imag
_atom_type_scat_source
C C 0.0181 0.0091 'International Tables Vol C Tables 4.2.6.8 and 6.1.1.4'
H H 0.0000 0.0000 'International Tables Vol C Tables 4.2.6.8 and 6.1.1.4'
Cl Cl 0.3639 0.7018 'International Tables Vol C Tables 4.2.6.8 and 6.1.1.4'
O O 0.0492 0.0322 'International Tables Vol C Tables 4.2.6.8 and 6.1.1.4'
P P 0.2955 0.4335 'International Tables Vol C Tables 4.2.6.8 and 6.1.1.4'
Si Si 0.2541 0.3302 'International Tables Vol C Tables 4.2.6.8 and 6.1.1.4'
W W -5.4734 5.5774 'International Tables Vol C Tables 4.2.6.8 and 6.1.1.4'

loop_
_exptl_crystal_face_index_h
_exptl_crystal_face_index_k
_exptl_crystal_face_index_l
_exptl_crystal_face_perp_dist
_exptl_oxdiff_crystal_face_indexfrac_h
_exptl_oxdiff_crystal_face_indexfrac_k
_exptl_oxdiff_crystal_face_indexfrac_l
_exptl_oxdiff_crystal_face_x
_exptl_oxdiff_crystal_face_y
_exptl_oxdiff_crystal_face_z
3 -12 0 0.0228 2.9977 -12.0087 -0.0101 -0.0766 0.8778 0.5584
-3 12 0 0.0228 -2.9977 12.0087 0.0101 0.0766 -0.8778 -0.5584
0 1 -13 0.0462 -0.0054 1.0014 -12.9919 -0.0234 0.4233 -0.9187
0 -1 13 0.0462 0.0054 -1.0014 12.9919 0.0234 -0.4233 0.9187
7 1 2 0.0094 6.9995 1.0016 1.9867 -0.9562 0.0800 0.3877
-7 -1 -2 0.0094 -6.9995 -1.0016 -1.9867 0.9562 -0.0800 -0.3877

loop_
_geom_angle_atom_site_label_1
_geom_angle_atom_site_label_2
_geom_angle_atom_site_label_3
_geom_angle
Cl1 W1 P1 80.57(3)
Cl1 W1 P2 75.60(3)
P2 W1 P1 78.19(3)
Si1 W1 Cl1 67.33(4)
Si1 W1 P1 131.47(3)
Si1 W1 P2 123.93(4)
C1 W1 Cl1 163.27(12)
C1 W1 P1 85.77(11)
C1 W1 P2 92.24(12)
C1 W1 Si1 129.40(13)
C1 W1 C2 80.62(17)
C2 W1 Cl1 108.43(13)
C2 W1 P1 88.38(12)
C2 W1 P2 165.27(11)
C2 W1 Si1 69.80(12)
C3 W1 Cl1 110.44(13)
C3 W1 P1 160.15(12)
C3 W1 P2 88.42(12)
C3 W1 Si1 68.28(12)
C3 W1 C1 80.13(16)
C3 W1 C2 102.89(18)
C4 P1 W1 106.81(13)
C4 P1 C11 100.62(18)
C4 P1 C21 104.56(19)
C11 P1 W1 117.18(13)
C21 P1 W1 115.75(12)
C21 P1 C11 109.91(18)
C5 P2 W1 105.80(14)
C5 P2 C31 105.0(2)
C5 P2 C41 99.60(19)
C31 P2 W1 113.87(16)
C31 P2 C41 111.3(2)
C41 P2 W1 118.99(13)
W1 Si1 H1A 126.73(8)
W1 Si1 H1B 119.56(7)
Cl2 Si1 W1 116.69(7)
Cl2 Si1 Cl4 100.37(9)
Cl3 Si1 W1 118.10(9)
Cl3 Si1 Cl2 106.00(11)
Cl3 Si1 Cl4 100.76(10)
Cl4 Si1 W1 112.40(7)
Cl4 Si1 H1A 97.81(8)
Cl4 Si1 H1B 94.60(8)
H1A Si1 H1B 99.41(9)
W1 C1 H1 109.0
C6 C1 W1 142.0(3)
C6 C1 H1 109.0
O2 C2 W1 175.7(4)
O3 C3 W1 174.8(4)
P1 C4 H4A 109.2
P1 C4 H4B 109.2
H4A C4 H4B 107.9
C5 C4 P1 111.9(3)
C5 C4 H4A 109.2
C5 C4 H4B 109.2
P2 C5 H5A 109.5
P2 C5 H5B 109.5
C4 C5 P2 110.9(3)
C4 C5 H5A 109.5
C4 C5 H5B 109.5
H5A C5 H5B 108.0
C1 C6 C7 107.1(3)
C1 C6 C8 106.4(3)
C1 C6 C9 115.3(4)
C8 C6 C7 110.6(4)
C8 C6 C9 108.8(4)
C9 C6 C7 108.6(4)
C6 C7 H7A 109.5
C6 C7 H7B 109.5
C6 C7 H7C 109.5
H7A C7 H7B 109.5
H7A C7 H7C 109.5
H7B C7 H7C 109.5
C6 C8 H8A 109.5
C6 C8 H8B 109.5
C6 C8 H8C 109.5
H8A C8 H8B 109.5
H8A C8 H8C 109.5
H8B C8 H8C 109.5
C6 C9 H9A 109.5
C6 C9 H9B 109.5
C6 C9 H9C 109.5
H9A C9 H9B 109.5
H9A C9 H9C 109.5
H9B C9 H9C 109.5
P1 C11 H11 105.4
C12 C11 P1 113.4(3)
C12 C11 H11 105.4
C12 C11 C16 110.4(3)
C16 C11 P1 115.8(3)
C16 C11 H11 105.4
C11 C12 H12A 109.4
C11 C12 H12B 109.4
C11 C12 C13 111.1(4)
H12A C12 H12B 108.0
C13 C12 H12A 109.4
C13 C12 H12B 109.4
C12 C13 H13A 109.4
C12 C13 H13B 109.4
H13A C13 H13B 108.0
C14 C13 C12 111.3(4)
C14 C13 H13A 109.4
C14 C13 H13B 109.4
C13 C14 H14A 109.6
C13 C14 H14B 109.6
H14A C14 H14B 108.1
C15 C14 C13 110.2(3)
C15 C14 H14A 109.6
C15 C14 H14B 109.6
C14 C15 H15A 109.3
C14 C15 H15B 109.3
C14 C15 C16 111.5(4)
H15A C15 H15B 108.0
C16 C15 H15A 109.3
C16 C15 H15B 109.3
C11 C16 H16A 109.5
C11 C16 H16B 109.5
C15 C16 C11 110.6(4)
C15 C16 H16A 109.5
C15 C16 H16B 109.5
H16A C16 H16B 108.1
P1 C21 H21 105.7
C22 C21 P1 112.3(3)
C22 C21 H21 105.7
C22 C21 C26 110.4(3)
C26 C21 P1 116.2(3)
C26 C21 H21 105.7
C21 C22 H22A 109.5
C21 C22 H22B 109.5
H22A C22 H22B 108.1
C23 C22 C21 110.6(3)
C23 C22 H22A 109.5
C23 C22 H22B 109.5
C22 C23 H23A 109.3
C22 C23 H23B 109.3
C22 C23 C24 111.5(4)
H23A C23 H23B 108.0
C24 C23 H23A 109.3
C24 C23 H23B 109.3
C23 C24 H24A 109.5
C23 C24 H24B 109.5
H24A C24 H24B 108.1
C25 C24 C23 110.6(4)
C25 C24 H24A 109.5
C25 C24 H24B 109.5
C24 C25 H25A 109.4
C24 C25 H25B 109.4
H25A C25 H25B 108.0
C26 C25 C24 111.1(4)
C26 C25 H25A 109.4
C26 C25 H25B 109.4
C21 C26 H26A 109.5
C21 C26 H26B 109.5
C25 C26 C21 110.9(3)
C25 C26 H26A 109.5
C25 C26 H26B 109.5
H26A C26 H26B 108.0
P2 C31 H31 105.7
C32 C31 P2 111.5(3)
C32 C31 H31 105.7
C36 C31 P2 116.5(3)
C36 C31 H31 105.7
C36 C31 C32 111.0(4)
C31 C32 H32A 109.5
C31 C32 H32B 109.5
C31 C32 C33 110.5(4)
H32A C32 H32B 108.1
C33 C32 H32A 109.5
C33 C32 H32B 109.5
C32 C33 H33A 109.3
C32 C33 H33B 109.3
H33A C33 H33B 108.0
C34 C33 C32 111.6(4)
C34 C33 H33A 109.3
C34 C33 H33B 109.3
C33 C34 H34A 109.3
C33 C34 H34B 109.3
C33 C34 C35 111.5(4)
H34A C34 H34B 108.0
C35 C34 H34A 109.3
C35 C34 H34B 109.3
C34 C35 H35A 109.4
C34 C35 H35B 109.4
C34 C35 C36 111.0(4)
H35A C35 H35B 108.0
C36 C35 H35A 109.4
C36 C35 H35B 109.4
C31 C36 C35 111.1(4)
C31 C36 H36A 109.4
C31 C36 H36B 109.4
C35 C36 H36A 109.4
C35 C36 H36B 109.4
H36A C36 H36B 108.0
P2 C41 H41 104.8
C42 C41 P2 115.5(3)
C42 C41 H41 104.8
C46 C41 P2 115.2(3)
C46 C41 H41 104.8
C46 C41 C42 110.4(3)
C41 C42 H42A 109.7
C41 C42 H42B 109.7
H42A C42 H42B 108.2
C43 C42 C41 109.9(4)
C43 C42 H42A 109.7
C43 C42 H42B 109.7
C42 C43 H43A 109.4
C42 C43 H43B 109.4
H43A C43 H43B 108.0
C44 C43 C42 111.1(4)
C44 C43 H43A 109.4
C44 C43 H43B 109.4
C43 C44 H44A 109.5
C43 C44 H44B 109.5
H44A C44 H44B 108.1
C45 C44 C43 110.9(4)
C45 C44 H44A 109.5
C45 C44 H44B 109.5
C44 C45 H45A 109.2
C44 C45 H45B 109.2
C44 C45 C46 112.2(4)
H45A C45 H45B 107.9
C46 C45 H45A 109.2
C46 C45 H45B 109.2
C41 C46 C45 109.2(4)
C41 C46 H46A 109.8
C41 C46 H46B 109.8
C45 C46 H46A 109.8
C45 C46 H46B 109.8
H46A C46 H46B 108.3
Cl51 C51 Cl53 109.8(3)
Cl51 C51 H51 108.3
Cl52 C51 Cl51 112.3(4)
Cl52 C51 Cl53 109.7(3)
Cl52 C51 H51 108.3
Cl53 C51 H51 108.3

loop_
_geom_bond_atom_site_label_1
_geom_bond_atom_site_label_2
_geom_bond_distance
W1 Cl1 2.5847(9)
W1 P1 2.6488(9)
W1 P2 2.6236(10)
W1 Si1 2.5799(12)
W1 C1 2.006(4)
W1 C2 2.011(5)
W1 C3 1.999(4)
Cl2 Si1 2.054(2)
Cl3 Si1 2.025(3)
Cl4 Si1 2.1411(19)
P1 C4 1.851(4)
P1 C11 1.865(4)
P1 C21 1.854(4)
P2 C5 1.841(4)
P2 C31 1.854(4)
P2 C41 1.857(4)
Si1 H1A 1.1403(12)
Si1 H1B 1.2151(12)
O2 C2 1.138(6)
O3 C3 1.149(5)
C1 H1 0.9300
C1 C6 1.526(6)
C4 H4A 0.9700
C4 H4B 0.9700
C4 C5 1.519(5)
C5 H5A 0.9700
C5 H5B 0.9700
C6 C7 1.541(6)
C6 C8 1.529(6)
C6 C9 1.534(6)
C7 H7A 0.9600
C7 H7B 0.9600
C7 H7C 0.9600
C8 H8A 0.9600
C8 H8B 0.9600
C8 H8C 0.9600
C9 H9A 0.9600
C9 H9B 0.9600
C9 H9C 0.9600
C11 H11 0.9800
C11 C12 1.538(6)
C11 C16 1.545(5)
C12 H12A 0.9700
C12 H12B 0.9700
C12 C13 1.541(6)
C13 H13A 0.9700
C13 H13B 0.9700
C13 C14 1.527(6)
C14 H14A 0.9700
C14 H14B 0.9700
C14 C15 1.515(6)
C15 H15A 0.9700
C15 H15B 0.9700
C15 C16 1.528(6)
C16 H16A 0.9700
C16 H16B 0.9700
C21 H21 0.9800
C21 C22 1.534(5)
C21 C26 1.537(5)
C22 H22A 0.9700
C22 H22B 0.9700
C22 C23 1.522(6)
C23 H23A 0.9700
C23 H23B 0.9700
C23 C24 1.526(6)
C24 H24A 0.9700
C24 H24B 0.9700
C24 C25 1.526(6)
C25 H25A 0.9700
C25 H25B 0.9700
C25 C26 1.519(6)
C26 H26A 0.9700
C26 H26B 0.9700
C31 H31 0.9800
C31 C32 1.537(6)
C31 C36 1.520(6)
C32 H32A 0.9700
C32 H32B 0.9700
C32 C33 1.540(6)
C33 H33A 0.9700
C33 H33B 0.9700
C33 C34 1.500(7)
C34 H34A 0.9700
C34 H34B 0.9700
C34 C35 1.521(8)
C35 H35A 0.9700
C35 H35B 0.9700
C35 C36 1.533(7)
C36 H36A 0.9700
C36 H36B 0.9700
C41 H41 0.9800
C41 C42 1.541(6)
C41 C46 1.534(5)
C42 H42A 0.9700
C42 H42B 0.9700
C42 C43 1.533(6)
C43 H43A 0.9700
C43 H43B 0.9700
C43 C44 1.530(6)
C44 H44A 0.9700
C44 H44B 0.9700
C44 C45 1.522(7)
C45 H45A 0.9700
C45 H45B 0.9700
C45 C46 1.537(6)
C46 H46A 0.9700
C46 H46B 0.9700
Cl51 C51 1.738(6)
Cl52 C51 1.735(6)
Cl53 C51 1.764(6)
C51 H51 0.9800
